data_7700957
loop_
_publ_author_name
'Guagnini, Francesca'
'Pedrini, Alessandro'
'Swager, Timothy M.'
'Massera, Chiara'
'Dalcanale, Enrico'

_publ_section_title
;
 Solvent-responsive cavitand lanthanum complex.
;
_journal_issue 36
_journal_name_full 'Dalton transactions (Cambridge, England : 2003)'
_journal_page_first 13732
_journal_page_last 13739
_journal_paper_doi 10.1039/c9dt03199e
_journal_volume 48
_journal_year 2019
_chemical_formula_moiety '(C62 H101 P4 O27 N La), 3 (H2O), 3 (C2 H3 N), 3(Cl)'
_chemical_formula_sum 'C68 H116 Cl3 La N4 O30 P4'
_chemical_formula_weight 1838.78
_space_group_crystal_system triclinic
_space_group_IT_number 2
_space_group_name_Hall '-P 1'
_space_group_name_H-M_alt 'P -1'
_symmetry_space_group_name_Hall '-P 1'
_symmetry_space_group_name_H-M 'P -1'
_atom_sites_solution_hydrogens mixed
_audit_creation_method SHELXL-2014/7
_audit_update_record
;
2019-06-12 deposited with the CCDC.    2019-08-28 downloaded from the CCDC.
;
_cell_angle_alpha 92.9160(10)
_cell_angle_beta 95.4820(10)
_cell_angle_gamma 92.3270(10)
_cell_formula_units_Z 2
_cell_length_a 14.6516(2)
_cell_length_b 15.3311(3)
_cell_length_c 20.0375(5)
_cell_measurement_reflns_used 2134
_cell_measurement_temperature 190(2)
_cell_measurement_theta_max 28.285
_cell_measurement_theta_min 2.115
_cell_volume 4469.86(15)
_computing_cell_refinement 'SAINT V8.38A (2016)'
_computing_data_collection 'Apex III (2016)'
_computing_data_reduction 'SAINT V8.38A (2016)'
_computing_molecular_graphics 'Mercury CSD 3.6'
_computing_publication_material 'SHELXL and WINGX (Farrugia, J. App. Cryst.2012, 45, 849-854'
_computing_structure_refinement 'SHELXL-2014/7 (Sheldrick, 2014)'
_computing_structure_solution 'SIR97 (Giacovazzo and co., 1999)'
_diffrn_ambient_temperature 190(2)
_diffrn_measured_fraction_theta_full 0.954
_diffrn_measured_fraction_theta_max 0.942
_diffrn_measurement_device_type 'Bruker D8 Venture PhotonII'
_diffrn_measurement_method 'phi & omega scan'
_diffrn_radiation_monochromator graphite
_diffrn_radiation_type MoK\a
_diffrn_radiation_wavelength 0.71073
_diffrn_reflns_av_R_equivalents 0.0519
_diffrn_reflns_av_unetI/netI 0.0606
_diffrn_reflns_Laue_measured_fraction_full 0.954
_diffrn_reflns_Laue_measured_fraction_max 0.942
_diffrn_reflns_limit_h_max 18
_diffrn_reflns_limit_h_min -19
_diffrn_reflns_limit_k_max 20
_diffrn_reflns_limit_k_min -20
_diffrn_reflns_limit_l_max 26
_diffrn_reflns_limit_l_min -26
_diffrn_reflns_number 59535
_diffrn_reflns_point_group_measured_fraction_full 0.954
_diffrn_reflns_point_group_measured_fraction_max 0.942
_diffrn_reflns_theta_full 25.242
_diffrn_reflns_theta_max 28.285
_diffrn_reflns_theta_min 2.501
_diffrn_source 'fine-focus sealed tube'
_exptl_absorpt_coefficient_mu 0.715
_exptl_absorpt_correction_T_max 0.7459
_exptl_absorpt_correction_T_min 0.6758
_exptl_absorpt_correction_type multi-scan
_exptl_absorpt_process_details 'Bruker Apex-III SADABS'
_exptl_crystal_colour colourless
_exptl_crystal_density_diffrn 1.366
_exptl_crystal_density_method 'not measured'
_exptl_crystal_description 'thin plate'
_exptl_crystal_F_000 1920
_exptl_crystal_recrystallization_method 'Re-crystallisation from solvent: acetonitrile'
_exptl_crystal_size_max 0.11
_exptl_crystal_size_mid 0.08
_exptl_crystal_size_min 0.07
_refine_diff_density_max 2.064
_refine_diff_density_min -1.479
_refine_diff_density_rms 0.099
_refine_ls_extinction_method none
_refine_ls_goodness_of_fit_ref 1.015
_refine_ls_hydrogen_treatment mixed
_refine_ls_matrix_type full
_refine_ls_number_parameters 1095
_refine_ls_number_reflns 20927
_refine_ls_number_restraints 15
_refine_ls_restrained_S_all 1.015
_refine_ls_R_factor_all 0.0719
_refine_ls_R_factor_gt 0.0498
_refine_ls_shift/su_max 0.001
_refine_ls_shift/su_mean 0.000
_refine_ls_structure_factor_coef Fsqd
_refine_ls_weighting_details 'w=1/[\s^2^(Fo^2^)+(0.0721P)^2^+4.2994P] where P=(Fo^2^+2Fc^2^)/3'
_refine_ls_weighting_scheme calc
_refine_ls_wR_factor_gt 0.1248
_refine_ls_wR_factor_ref 0.1389
_reflns_Friedel_coverage 0.000
_reflns_number_gt 16270
_reflns_number_total 20927
_reflns_threshold_expression 'I > 2\s(I)'
_cod_data_source_file c9dt03199e2.cif
_cod_data_source_block cavOHLa
_cod_depositor_comments 'Adding full bibliography for 7700957.cif.'
_cod_database_code 7700957
_shelx_shelxl_version_number 2014/7
_shelx_space_group_comment
;
The symmetry employed for this shelxl refinement is uniquely defined
by the following loop, which should always be used as a source of
symmetry information in preference to the above space-group names.
They are only intended as comments.
;

loop_
_space_group_symop_operation_xyz
'x, y, z'
'-x, -y, -z'

loop_
_atom_site_label
_atom_site_type_symbol
_atom_site_fract_x
_atom_site_fract_y
_atom_site_fract_z
_atom_site_U_iso_or_equiv
_atom_site_adp_type
_atom_site_occupancy
_atom_site_site_symmetry_order
_atom_site_calc_flag
_atom_site_refinement_flags_posn
_atom_site_refinement_flags_adp
_atom_site_refinement_flags_occupancy
_atom_site_disorder_assembly
_atom_site_disorder_group
La1 La 0.24441(2) 0.11586(2) 0.52737(2) 0.02006(6) Uani 1 1 d . . . . .
O1W O 0.36889(18) 0.00574(18) 0.54195(14) 0.0347(6) Uani 1 1 d . . . . .
H2W H 0.3983 -0.0013 0.5800 0.052 Uiso 1 1 d R U . . .
H1W H 0.3775 -0.0437 0.5231 0.052 Uiso 1 1 d R U . . .
O2W O 0.1866(2) -0.0188(2) 0.58114(16) 0.0352(6) Uani 1 1 d . . . . .
O3W O 0.15793(17) 0.15398(18) 0.63362(13) 0.0310(6) Uani 1 1 d . . . . .
H6W H 0.1865 0.1990 0.6572 0.046 Uiso 1 1 d R U . . .
H5W H 0.1568 0.1088 0.6592 0.046 Uiso 1 1 d R U . . .
O4W O 0.2161(2) -0.00120(19) 0.43326(15) 0.0360(6) Uani 1 1 d . . . . .
O5W O 0.07344(17) 0.11162(19) 0.49555(14) 0.0343(6) Uani 1 1 d . . . . .
H9W H 0.0447 0.1037 0.5310 0.051 Uiso 1 1 d R U . . .
H10W H 0.0584 0.0687 0.4658 0.051 Uiso 1 1 d R U . . .
O6W O 0.2358(2) 0.27845(17) 0.54552(15) 0.0380(6) Uani 1 1 d . . . . .
H11W H 0.2207 0.2908 0.5858 0.057 Uiso 1 1 d R U . . .
H12W H 0.1945 0.2972 0.5161 0.057 Uiso 1 1 d R U . . .
O7W O 0.3873(2) 0.1698(2) 0.47936(18) 0.0377(7) Uani 1 1 d . . . . .
O8W O 1.00906(19) -0.02984(18) 0.61867(13) 0.0334(6) Uani 1 1 d D . . . .
O9W O 0.2180(3) 0.4196(2) 0.47250(18) 0.0654(11) Uani 1 1 d D . . . .
O10W O 0.7876(2) 0.1819(2) 0.47720(17) 0.0486(8) Uani 1 1 d D . . . .
Cl1 Cl 0.59527(7) 0.16722(8) 0.53797(6) 0.0489(3) Uani 1 1 d . . . . .
Cl2 Cl 0.94054(6) 0.16492(6) 0.60046(5) 0.0335(2) Uani 1 1 d . . . . .
Cl3 Cl 1.24719(8) 0.32743(7) 0.69945(6) 0.0458(3) Uani 1 1 d . . . . .
P1A P 0.50180(6) -0.27872(6) 0.66857(5) 0.02613(19) Uani 1 1 d . . . . .
P1B P 0.88502(6) -0.48637(6) 0.69920(5) 0.02472(19) Uani 1 1 d . . . . .
P1C P 1.11852(6) -0.11455(6) 0.77988(5) 0.02429(18) Uani 1 1 d . . . . .
P1D P 0.75824(6) 0.08576(6) 0.74340(5) 0.02336(18) Uani 1 1 d . . . . .
O1A O 0.48040(16) -0.20103(16) 0.71965(13) 0.0274(5) Uani 1 1 d . . . . .
O2A O 0.51510(16) -0.36277(16) 0.71098(13) 0.0260(5) Uani 1 1 d . . . . .
O3A O 0.58096(19) -0.25809(18) 0.63159(14) 0.0357(6) Uani 1 1 d . . . . .
O4A O 0.45374(17) -0.00159(16) 0.67349(13) 0.0291(6) Uani 1 1 d . . . . .
O5A O 0.35642(17) 0.15242(16) 0.63050(12) 0.0242(5) Uani 1 1 d . . . . .
O1B O 0.79436(16) -0.51539(15) 0.73170(13) 0.0264(5) Uani 1 1 d . . . . .
O2B O 0.96373(16) -0.47135(15) 0.75961(13) 0.0260(5) Uani 1 1 d . . . . .
O3B O 0.87413(18) -0.40955(17) 0.65918(14) 0.0324(6) Uani 1 1 d . . . . .
O4B O 0.56351(19) -0.54204(18) 0.65309(14) 0.0357(6) Uani 1 1 d . . . . .
O5B O 0.4853(2) -0.72138(18) 0.63158(16) 0.0404(7) Uani 1 1 d . . . . .
H5OB H 0.5276 -0.7460 0.6135 0.061 Uiso 1 1 calc R U . . .
O1C O 1.13676(15) -0.20174(15) 0.81789(12) 0.0245(5) Uani 1 1 d . . . . .
O2C O 1.10455(16) -0.04124(15) 0.83710(13) 0.0251(5) Uani 1 1 d . . . . .
O3C O 1.04057(18) -0.12470(17) 0.72772(13) 0.0317(6) Uani 1 1 d . . . . .
O4C O 1.19834(19) -0.3622(2) 0.74739(16) 0.0427(7) Uani 1 1 d . . . . .
O1D O 0.82752(16) 0.11248(15) 0.80833(12) 0.0236(5) Uani 1 1 d . . . . .
O2D O 0.66204(16) 0.06421(15) 0.77188(13) 0.0256(5) Uani 1 1 d . . . . .
O3D O 0.78874(18) 0.01232(17) 0.70262(13) 0.0311(6) Uani 1 1 d . . . . .
O4D O 1.0273(2) 0.18214(17) 0.81831(14) 0.0385(7) Uani 1 1 d . . . . .
C1A C 0.6415(2) -0.1334(2) 0.86560(18) 0.0241(7) Uani 1 1 d . . . . .
H1A H 0.6651 -0.1555 0.9069 0.029 Uiso 1 1 calc R U . . .
C2A C 0.5795(2) -0.1861(2) 0.82319(17) 0.0219(7) Uani 1 1 d . . . . .
C3A C 0.5477(2) -0.1525(2) 0.76281(18) 0.0239(7) Uani 1 1 d . . . . .
C4A C 0.5753(2) -0.0698(2) 0.74260(18) 0.0233(7) Uani 1 1 d . . . . .
C5A C 0.6365(2) -0.0208(2) 0.78851(18) 0.0225(7) Uani 1 1 d . . . . .
C6A C 0.6709(2) -0.0498(2) 0.85070(17) 0.0215(7) Uani 1 1 d . . . . .
C7A C 0.5420(2) -0.0372(2) 0.67518(18) 0.0265(7) Uani 1 1 d . . . . .
H7B H 0.5866 0.0082 0.6631 0.032 Uiso 1 1 calc R U . . .
H7A H 0.5400 -0.0862 0.6409 0.032 Uiso 1 1 calc R U . . .
C8A C 0.4525(3) 0.0780(3) 0.7132(2) 0.0334(8) Uani 1 1 d . . . . .
H8B H 0.5041 0.1179 0.7042 0.040 Uiso 1 1 calc R U . . .
H8A H 0.4595 0.0660 0.7615 0.040 Uiso 1 1 calc R U . . .
C9A C 0.3632(3) 0.1199(3) 0.69624(19) 0.0315(8) Uani 1 1 d . . . . .
H9A H 0.3120 0.0765 0.6992 0.038 Uiso 1 1 calc R U . . .
H9B H 0.3569 0.1687 0.7295 0.038 Uiso 1 1 calc R U . . .
C10A C 0.3923(3) -0.3023(3) 0.6240(2) 0.0408(10) Uani 1 1 d . . . . .
H10A H 0.3460 -0.3088 0.6565 0.049 Uiso 1 1 calc R U . . .
H10B H 0.3757 -0.2525 0.5964 0.049 Uiso 1 1 calc R U . . .
C11A C 0.3899(4) -0.3846(4) 0.5790(3) 0.0600(15) Uani 1 1 d . . . . .
H11A H 0.3283 -0.3949 0.5555 0.090 Uiso 1 1 calc R U . . .
H11B H 0.4347 -0.3780 0.5460 0.090 Uiso 1 1 calc R U . . .
H11C H 0.4050 -0.4344 0.6062 0.090 Uiso 1 1 calc R U . . .
C12A C 0.5500(2) -0.2777(2) 0.84038(18) 0.0246(7) Uani 1 1 d . . . . .
H12A H 0.4883 -0.2918 0.8154 0.029 Uiso 1 1 calc R U . A 1
C13A C 0.5393(3) -0.2867(3) 0.9150(2) 0.0319(8) Uani 0.5 1 d . . P B 2
H13A H 0.5254 -0.3489 0.9229 0.038 Uiso 0.5 1 calc R U P B 2
H13B H 0.5980 -0.2685 0.9416 0.038 Uiso 0.5 1 calc R U P B 2
C14A C 0.4652(6) -0.2331(6) 0.9383(4) 0.0396(19) Uani 0.5 1 d . . P B 2
H14A H 0.4850 -0.1707 0.9371 0.048 Uiso 0.5 1 calc R U P B 2
H14B H 0.4591 -0.2450 0.9858 0.048 Uiso 0.5 1 calc R U P B 2
C15A C 0.3725(7) -0.2462(8) 0.9003(7) 0.072(4) Uani 0.5 1 d . . P B 2
H15A H 0.3298 -0.2074 0.9203 0.108 Uiso 0.5 1 calc R U P B 2
H15B H 0.3765 -0.2326 0.8534 0.108 Uiso 0.5 1 calc R U P B 2
H15C H 0.3505 -0.3071 0.9023 0.108 Uiso 0.5 1 calc R U P B 2
C13E C 0.5393(3) -0.2867(3) 0.9150(2) 0.0319(8) Uani 0.5 1 d . . P B 1
H13C H 0.6008 -0.2780 0.9401 0.038 Uiso 0.5 1 calc R U P B 1
H13D H 0.5016 -0.2388 0.9302 0.038 Uiso 0.5 1 calc R U P B 1
C14E C 0.4979(7) -0.3697(6) 0.9337(5) 0.048(2) Uani 0.5 1 d . . P B 1
H14C H 0.5355 -0.4180 0.9189 0.057 Uiso 0.5 1 calc R U P B 1
H14D H 0.4361 -0.3786 0.9091 0.057 Uiso 0.5 1 calc R U P B 1
C15E C 0.4887(10) -0.3759(8) 1.0111(6) 0.074(4) Uani 0.5 1 d . . P B 1
H15D H 0.4606 -0.4330 1.0192 0.111 Uiso 0.5 1 calc R U P B 1
H15E H 0.5497 -0.3689 1.0360 0.111 Uiso 0.5 1 calc R U P B 1
H15F H 0.4501 -0.3295 1.0263 0.111 Uiso 0.5 1 calc R U P B 1
C1B C 0.6972(2) -0.3628(2) 0.84943(18) 0.0240(7) Uani 1 1 d . . . . .
H1B H 0.7113 -0.3373 0.8936 0.029 Uiso 1 1 calc R U . . .
C2B C 0.7584(2) -0.4200(2) 0.82365(18) 0.0230(7) Uani 1 1 d . . . . .
C3B C 0.7362(2) -0.4545(2) 0.75843(18) 0.0233(7) Uani 1 1 d . . . . .
C4B C 0.6566(2) -0.4359(2) 0.71865(18) 0.0248(7) Uani 1 1 d . . . . .
C5B C 0.5984(2) -0.3794(2) 0.74810(18) 0.0240(7) Uani 1 1 d . . . . .
C6B C 0.6160(2) -0.3416(2) 0.81272(18) 0.0229(7) Uani 1 1 d . . . . .
C7B C 0.6333(2) -0.4757(2) 0.64923(19) 0.0285(8) Uani 1 1 d . . . . .
H7C H 0.6110 -0.4309 0.6186 0.034 Uiso 1 1 calc R U . . .
H7D H 0.6882 -0.5012 0.6321 0.034 Uiso 1 1 calc R U . . .
C8B C 0.5378(3) -0.5843(3) 0.5896(2) 0.0364(9) Uani 1 1 d . . . . .
H8C H 0.5902 -0.6156 0.5739 0.044 Uiso 1 1 calc R U . . .
H8D H 0.5198 -0.5406 0.5567 0.044 Uiso 1 1 calc R U . . .
C9B C 0.4587(3) -0.6477(3) 0.5950(2) 0.0403(10) Uani 1 1 d . . . . .
H9C H 0.4107 -0.6176 0.6177 0.048 Uiso 1 1 calc R U . . .
H9D H 0.4320 -0.6681 0.5494 0.048 Uiso 1 1 calc R U . . .
C10B C 0.9133(3) -0.5861(2) 0.6589(2) 0.0315(8) Uani 1 1 d . . . . .
H10C H 0.9100 -0.6330 0.6909 0.038 Uiso 1 1 calc R U . . .
H10D H 0.8665 -0.6012 0.6206 0.038 Uiso 1 1 calc R U . . .
C11B C 1.0077(3) -0.5847(3) 0.6331(3) 0.0478(11) Uani 1 1 d . . . . .
H11D H 1.0177 -0.6419 0.6117 0.072 Uiso 1 1 calc R U . . .
H11E H 1.0113 -0.5397 0.6003 0.072 Uiso 1 1 calc R U . . .
H11F H 1.0548 -0.5715 0.6708 0.072 Uiso 1 1 calc R U . . .
C12B C 0.8461(2) -0.4436(2) 0.86415(18) 0.0233(7) Uani 1 1 d . . . . .
H12B H 0.8630 -0.5018 0.8455 0.028 Uiso 1 1 calc R U . C 1
C13B C 0.8344(3) -0.4532(3) 0.93858(19) 0.0306(8) Uani 0.5 1 d . . P D 2
H13E H 0.8958 -0.4603 0.9623 0.037 Uiso 0.5 1 calc R U P D 2
H13F H 0.8114 -0.3979 0.9566 0.037 Uiso 0.5 1 calc R U P D 2
C14B C 0.7740(7) -0.5243(6) 0.9555(5) 0.043(2) Uani 0.5 1 d . . P D 2
H14E H 0.7921 -0.5792 0.9332 0.051 Uiso 0.5 1 calc R U P D 2
H14F H 0.7106 -0.5136 0.9369 0.051 Uiso 0.5 1 calc R U P D 2
C15B C 0.7736(8) -0.5374(7) 1.0302(5) 0.060(3) Uani 0.5 1 d . . P D 2
H15G H 0.7311 -0.5865 1.0368 0.091 Uiso 0.5 1 calc R U P D 2
H15H H 0.8356 -0.5500 1.0490 0.091 Uiso 0.5 1 calc R U P D 2
H15I H 0.7539 -0.4842 1.0527 0.091 Uiso 0.5 1 calc R U P D 2
C13F C 0.8344(3) -0.4532(3) 0.93858(19) 0.0306(8) Uani 0.5 1 d . . P D 1
H13G H 0.8297 -0.3944 0.9603 0.037 Uiso 0.5 1 calc R U P D 1
H13H H 0.7759 -0.4866 0.9422 0.037 Uiso 0.5 1 calc R U P D 1
C14F C 0.9100(6) -0.4978(6) 0.9758(4) 0.0385(19) Uani 0.5 1 d . . P D 1
H14G H 0.9665 -0.4594 0.9801 0.046 Uiso 0.5 1 calc R U P D 1
H14H H 0.9225 -0.5523 0.9503 0.046 Uiso 0.5 1 calc R U P D 1
C15F C 0.8862(7) -0.5193(7) 1.0445(4) 0.046(2) Uani 0.5 1 d . . P D 1
H15J H 0.9372 -0.5485 1.0679 0.069 Uiso 0.5 1 calc R U P D 1
H15K H 0.8749 -0.4653 1.0702 0.069 Uiso 0.5 1 calc R U P D 1
H15L H 0.8309 -0.5581 1.0404 0.069 Uiso 0.5 1 calc R U P D 1
C1C C 0.9414(2) -0.3013(2) 0.89195(17) 0.0211(6) Uani 1 1 d . . . . .
H1C H 0.9043 -0.2894 0.9274 0.025 Uiso 1 1 calc R U . . .
C2C C 1.0119(2) -0.2414(2) 0.88241(17) 0.0207(6) Uani 1 1 d . . . . .
C3C C 1.0633(2) -0.2599(2) 0.82876(17) 0.0224(7) Uani 1 1 d . . . . .
C4C C 1.0478(2) -0.3342(2) 0.78574(18) 0.0241(7) Uani 1 1 d . . . . .
C5C C 0.9773(2) -0.3924(2) 0.79928(18) 0.0226(7) Uani 1 1 d . . . . .
C6C C 0.9228(2) -0.3779(2) 0.85190(17) 0.0216(7) Uani 1 1 d . . . . .
C7C C 1.1055(2) -0.3485(3) 0.72753(19) 0.0298(8) Uani 1 1 d . . . . .
H7E H 1.0791 -0.3998 0.6991 0.036 Uiso 1 1 calc R U . . .
H7F H 1.1020 -0.2969 0.6998 0.036 Uiso 1 1 calc R U . . .
C8C C 1.2107(3) -0.4436(3) 0.7741(3) 0.0530(12) Uani 1 1 d . . . . .
H8F H 1.1772 -0.4898 0.7438 0.064 Uiso 1 1 calc R U . E 1
H8G H 1.1856 -0.4446 0.8182 0.064 Uiso 1 1 calc R U . E 1
C9C C 1.3102(4) -0.4611(4) 0.7822(5) 0.091(3) Uani 0.7 1 d . . P F 2
H9E H 1.3341 -0.4635 0.7376 0.109 Uiso 0.7 1 calc R U P F 2
H9F H 1.3439 -0.4127 0.8099 0.109 Uiso 0.7 1 calc R U P F 2
O5C O 1.3257(5) -0.5407(4) 0.8128(4) 0.109(3) Uani 0.7 1 d . . P F 2
H5C H 1.3004 -0.5823 0.7879 0.164 Uiso 0.7 1 calc R U P F 2
C9G C 1.3102(4) -0.4611(4) 0.7822(5) 0.091(3) Uani 0.3 1 d . . P F 1
H9G H 1.3467 -0.4096 0.8034 0.109 Uiso 0.3 1 calc R U P F 1
H9H H 1.3218 -0.5120 0.8098 0.109 Uiso 0.3 1 calc R U P F 1
O5G O 1.3323(19) -0.4791(18) 0.7139(14) 0.160(9) Uiso 0.3 1 d . . P F 1
H5G H 1.3825 -0.5038 0.7146 0.241 Uiso 0.3 1 calc R U P F 1
C10C C 1.2267(3) -0.0833(3) 0.7550(2) 0.0387(9) Uani 1 1 d . . . . .
H10E H 1.2220 -0.0272 0.7328 0.046 Uiso 1 1 calc R U . . .
H10F H 1.2710 -0.0737 0.7954 0.046 Uiso 1 1 calc R U . . .
C11C C 1.2623(3) -0.1501(3) 0.7080(3) 0.0517(12) Uani 1 1 d . . . . .
H11G H 1.3224 -0.1295 0.6958 0.078 Uiso 1 1 calc R U . . .
H11H H 1.2685 -0.2055 0.7300 0.078 Uiso 1 1 calc R U . . .
H11I H 1.2194 -0.1590 0.6674 0.078 Uiso 1 1 calc R U . . .
C12C C 1.0326(2) -0.1582(2) 0.92680(17) 0.0226(7) Uani 1 1 d . . . . .
H12C H 1.0988 -0.1411 0.9246 0.027 Uiso 1 1 calc R U . . .
C13C C 1.0196(2) -0.1700(2) 1.00114(18) 0.0267(7) Uani 1 1 d . . . . .
H13I H 1.0365 -0.1139 1.0269 0.032 Uiso 1 1 calc R U . . .
H13J H 0.9539 -0.1839 1.0052 0.032 Uiso 1 1 calc R U . . .
C14C C 1.0761(3) -0.2415(3) 1.03242(19) 0.0335(8) Uani 1 1 d . . . . .
H14I H 1.0693 -0.2399 1.0811 0.040 Uiso 1 1 calc R U . . .
H14J H 1.0504 -0.2989 1.0128 0.040 Uiso 1 1 calc R U . . .
C15C C 1.1768(3) -0.2353(3) 1.0232(2) 0.0446(11) Uani 1 1 d . . . . .
H15M H 1.2074 -0.2837 1.0448 0.067 Uiso 1 1 calc R U . . .
H15N H 1.1848 -0.2387 0.9752 0.067 Uiso 1 1 calc R U . . .
H15O H 1.2038 -0.1796 1.0436 0.067 Uiso 1 1 calc R U . . .
C1D C 0.8872(2) -0.0711(2) 0.91201(17) 0.0229(7) Uani 1 1 d . . . . .
H1D H 0.8605 -0.1075 0.9426 0.028 Uiso 1 1 calc R U . . .
C2D C 0.8353(2) -0.0067(2) 0.88321(17) 0.0210(6) Uani 1 1 d . . . . .
C3D C 0.8778(2) 0.0462(2) 0.83967(17) 0.0227(7) Uani 1 1 d . . . . .
C4D C 0.9675(2) 0.0381(2) 0.82435(17) 0.0239(7) Uani 1 1 d . . . . .
C5D C 1.0144(2) -0.0290(2) 0.85357(18) 0.0237(7) Uani 1 1 d . . . . .
C6D C 0.9769(2) -0.0845(2) 0.89793(17) 0.0225(7) Uani 1 1 d . . . . .
C7D C 1.0093(2) 0.1016(2) 0.77976(18) 0.0255(7) Uani 1 1 d . . . . .
H7G H 1.0670 0.0794 0.7649 0.031 Uiso 1 1 calc R U . . .
H7H H 0.9664 0.1098 0.7396 0.031 Uiso 1 1 calc R U . . .
C8D C 1.0397(3) 0.2512(2) 0.7768(2) 0.0552(13) Uani 1 1 d D . . . .
H8I H 0.9877 0.2512 0.7413 0.066 Uiso 1 1 calc R U . G 1
H8H H 1.0970 0.2450 0.7549 0.066 Uiso 1 1 calc R U . G 1
C9D C 1.0447(4) 0.3348(3) 0.8196(3) 0.0743(19) Uani 0.5 1 d D . P H 2
H9I H 1.0202 0.3822 0.7923 0.089 Uiso 0.5 1 calc R U P H 2
H9L H 1.0058 0.3278 0.8569 0.089 Uiso 0.5 1 calc R U P H 2
O5D O 1.1381(5) 0.3594(5) 0.8470(5) 0.207(10) Uani 0.5 1 d D . P H 2
C9H C 1.0447(4) 0.3348(3) 0.8196(3) 0.0743(19) Uani 0.5 1 d D . P H 1
H9M H 1.0800 0.3260 0.8632 0.089 Uiso 0.5 1 calc R U P H 1
H9N H 1.0778 0.3808 0.7972 0.089 Uiso 0.5 1 calc R U P H 1
O5H O 0.9541(5) 0.3636(5) 0.8314(4) 0.140(6) Uani 0.5 1 d D . P H 1
C10D C 0.7423(3) 0.1862(2) 0.7054(2) 0.0335(9) Uani 1 1 d . . . . .
H10G H 0.8008 0.2055 0.6886 0.040 Uiso 1 1 calc R U . . .
H10H H 0.6961 0.1762 0.6660 0.040 Uiso 1 1 calc R U . . .
C11D C 0.7115(4) 0.2595(3) 0.7501(3) 0.0577(14) Uani 1 1 d . . . . .
H11J H 0.7046 0.3121 0.7247 0.087 Uiso 1 1 calc R U . . .
H11K H 0.6525 0.2422 0.7660 0.087 Uiso 1 1 calc R U . . .
H11L H 0.7575 0.2716 0.7887 0.087 Uiso 1 1 calc R U . . .
C12D C 0.7370(2) 0.0076(2) 0.89849(17) 0.0227(7) Uani 1 1 d . . . . .
H12D H 0.7242 0.0697 0.8893 0.027 Uiso 1 1 calc R U . . .
C13D C 0.7246(2) -0.0036(3) 0.97302(18) 0.0289(8) Uani 1 1 d . . . . .
H13K H 0.7307 -0.0660 0.9826 0.035 Uiso 1 1 calc R U . . .
H13L H 0.7743 0.0306 1.0010 0.035 Uiso 1 1 calc R U . . .
C14D C 0.6321(3) 0.0256(4) 0.9932(2) 0.0510(12) Uani 1 1 d . . . . .
H14K H 0.6242 0.0873 0.9824 0.061 Uiso 1 1 calc R U . . .
H14L H 0.5819 -0.0107 0.9676 0.061 Uiso 1 1 calc R U . . .
C15D C 0.6280(5) 0.0162(8) 1.0676(4) 0.145(5) Uani 1 1 d . . . . .
H15P H 0.5686 0.0350 1.0803 0.218 Uiso 1 1 calc R U . . .
H15Q H 0.6352 -0.0451 1.0779 0.218 Uiso 1 1 calc R U . . .
H15R H 0.6774 0.0527 1.0928 0.218 Uiso 1 1 calc R U . . .
N1S N 0.2078(2) 0.1835(2) 0.40466(17) 0.0357(7) Uani 1 1 d . . . . .
C1S C 0.1987(3) 0.1951(2) 0.3486(2) 0.0312(8) Uani 1 1 d . . . . .
C2S C 0.1872(3) 0.2073(3) 0.2776(2) 0.0404(10) Uani 1 1 d . . . . .
H2SA H 0.2215 0.1638 0.2540 0.061 Uiso 1 1 calc R U . . .
H2SB H 0.2104 0.2661 0.2690 0.061 Uiso 1 1 calc R U . . .
H2SC H 0.1220 0.2003 0.2614 0.061 Uiso 1 1 calc R U . . .
N2S N 0.8733(4) 0.4251(4) 0.4740(3) 0.0845(17) Uani 1 1 d . . . . .
C3S C 0.9221(4) 0.3715(4) 0.4609(3) 0.0590(14) Uani 1 1 d . . . . .
C4S C 0.9835(4) 0.3042(4) 0.4450(3) 0.0639(15) Uani 1 1 d . . . . .
H4SA H 1.0214 0.3237 0.4104 0.096 Uiso 1 1 calc R U . . .
H4SB H 0.9478 0.2508 0.4284 0.096 Uiso 1 1 calc R U . . .
H4SC H 1.0231 0.2924 0.4855 0.096 Uiso 1 1 calc R U . . .
N3S N 1.4886(6) 0.2328(6) 0.8432(4) 0.120(3) Uani 1 1 d . . . . .
C5S C 1.5033(5) 0.3011(6) 0.8244(4) 0.089(2) Uani 1 1 d . . . . .
C6S C 1.5247(7) 0.3866(6) 0.8029(5) 0.118(3) Uani 1 1 d . . . . .
H6SA H 1.5797 0.4118 0.8298 0.177 Uiso 1 1 calc R U . . .
H6SB H 1.4730 0.4240 0.8088 0.177 Uiso 1 1 calc R U . . .
H6SC H 1.5358 0.3825 0.7554 0.177 Uiso 1 1 calc R U . . .
N4S N 1.2303(3) 0.2361(3) 0.9883(2) 0.0528(10) Uani 1 1 d . . . . .
C7S C 1.2434(4) 0.2186(5) 0.9373(3) 0.0683(17) Uani 1 1 d . . . . .
C8S C 1.2615(6) 0.1879(9) 0.8668(4) 0.157(5) Uani 1 1 d . . . . .
H8SA H 1.3215 0.1618 0.8681 0.236 Uiso 1 1 calc R U . . .
H8SB H 1.2609 0.2377 0.8381 0.236 Uiso 1 1 calc R U . . .
H8SC H 1.2136 0.1442 0.8487 0.236 Uiso 1 1 calc R U . . .
H5D H 1.1618 0.3182 0.8706 0.236 Uiso 0.5 1 d . U P I 2
H5H H 0.9277 0.3258 0.8504 0.236 Uiso 0.5 1 d . U P J 1
H19W H 0.7372(9) 0.185(8) 0.4892(18) 0.236 Uiso 1 1 d D U . . .
H20W H 0.8244(16) 0.191(8) 0.5092(12) 0.236 Uiso 1 1 d D U . . .
H15W H 1.000(6) 0.0208(11) 0.625(2) 0.236 Uiso 1 1 d D U . . .
H16W H 1.009(8) -0.0534(19) 0.6534(9) 0.236 Uiso 1 1 d D U . . .
H18W H 0.210(4) 0.4666(15) 0.4898(17) 0.236 Uiso 1 1 d D U . . .
H17W H 0.185(3) 0.413(3) 0.4383(13) 0.236 Uiso 1 1 d D U . . .
H5OA H 0.392(3) 0.193(3) 0.632(2) 0.047(14) Uiso 1 1 d . . . . .
H3W H 0.125(4) -0.025(3) 0.597(3) 0.056(15) Uiso 1 1 d . . . . .
H4W H 0.192(3) -0.064(3) 0.565(2) 0.039(14) Uiso 1 1 d . . . . .
H13W H 0.389(4) 0.196(4) 0.455(3) 0.06(2) Uiso 1 1 d . . . . .
H14W H 0.439(4) 0.159(3) 0.494(3) 0.042(14) Uiso 1 1 d . . . . .
H7W H 0.212(4) 0.001(4) 0.384(3) 0.066(17) Uiso 1 1 d . . . . .
H8W H 0.194(5) -0.047(5) 0.435(4) 0.091 Uiso 1 1 d . U . . .

loop_
_atom_site_aniso_label
_atom_site_aniso_U_11
_atom_site_aniso_U_22
_atom_site_aniso_U_33
_atom_site_aniso_U_23
_atom_site_aniso_U_13
_atom_site_aniso_U_12
La1 0.02010(10) 0.01987(10) 0.01973(10) 0.00108(7) -0.00055(6) 0.00084(6)
O1W 0.0370(14) 0.0307(15) 0.0350(16) -0.0019(12) -0.0065(12) 0.0120(11)
O2W 0.0398(17) 0.0269(16) 0.0407(18) 0.0066(13) 0.0100(12) 0.0034(12)
O3W 0.0317(13) 0.0310(14) 0.0295(14) -0.0026(11) 0.0028(10) -0.0030(10)
O4W 0.0556(18) 0.0269(15) 0.0240(15) -0.0022(12) 0.0012(12) -0.0037(12)
O5W 0.0264(13) 0.0474(17) 0.0283(15) -0.0051(12) 0.0017(10) 0.0019(11)
O6W 0.0587(18) 0.0263(14) 0.0287(15) 0.0022(12) 0.0004(13) 0.0060(12)
O7W 0.0268(16) 0.051(2) 0.0363(18) 0.0179(15) 0.0029(12) -0.0018(13)
O8W 0.0368(14) 0.0343(15) 0.0279(14) 0.0030(12) -0.0023(11) -0.0027(11)
O9W 0.103(3) 0.046(2) 0.045(2) 0.0137(17) -0.014(2) 0.007(2)
O10W 0.0483(18) 0.0424(18) 0.054(2) -0.0007(16) 0.0028(15) 0.0020(14)
Cl1 0.0356(5) 0.0498(7) 0.0582(7) -0.0188(5) -0.0030(5) 0.0114(4)
Cl2 0.0280(4) 0.0385(5) 0.0347(5) 0.0035(4) 0.0056(3) 0.0035(4)
Cl3 0.0544(6) 0.0386(6) 0.0435(6) -0.0112(5) 0.0086(5) -0.0036(5)
P1A 0.0258(4) 0.0236(5) 0.0275(5) 0.0034(4) -0.0050(3) -0.0014(3)
P1B 0.0295(5) 0.0174(4) 0.0267(5) 0.0004(4) 0.0005(3) 0.0009(3)
P1C 0.0255(4) 0.0227(4) 0.0249(5) 0.0025(4) 0.0036(3) -0.0011(3)
P1D 0.0287(4) 0.0181(4) 0.0227(5) 0.0027(3) -0.0017(3) 0.0021(3)
O1A 0.0238(12) 0.0243(13) 0.0321(14) 0.0020(11) -0.0069(10) -0.0003(9)
O2A 0.0219(12) 0.0232(12) 0.0314(14) 0.0030(10) -0.0031(10) -0.0036(9)
O3A 0.0402(15) 0.0326(15) 0.0352(16) 0.0097(12) 0.0048(12) 0.0009(11)
O4A 0.0308(13) 0.0206(12) 0.0338(15) 0.0038(11) -0.0103(10) 0.0019(10)
O5A 0.0254(13) 0.0213(13) 0.0250(13) 0.0032(10) -0.0030(9) -0.0017(10)
O1B 0.0283(13) 0.0172(12) 0.0334(14) -0.0005(10) 0.0019(10) 0.0005(9)
O2B 0.0282(12) 0.0189(12) 0.0303(14) -0.0017(10) 0.0003(10) 0.0032(9)
O3B 0.0420(15) 0.0248(13) 0.0303(15) 0.0055(11) 0.0005(11) 0.0016(11)
O4B 0.0439(16) 0.0301(15) 0.0310(15) -0.0059(12) 0.0035(12) -0.0150(11)
O5B 0.0398(17) 0.0309(15) 0.0495(19) -0.0049(13) 0.0080(13) -0.0093(12)
O1C 0.0224(12) 0.0230(12) 0.0279(13) 0.0024(10) 0.0024(9) -0.0009(9)
O2C 0.0240(12) 0.0220(12) 0.0293(14) 0.0012(10) 0.0033(9) 0.0008(9)
O3C 0.0378(14) 0.0311(14) 0.0253(14) 0.0040(11) -0.0022(11) -0.0015(11)
O4C 0.0333(15) 0.0394(17) 0.056(2) -0.0069(14) 0.0110(13) 0.0028(12)
O1D 0.0286(12) 0.0154(11) 0.0258(13) 0.0003(9) -0.0021(9) 0.0014(9)
O2D 0.0298(13) 0.0161(11) 0.0302(14) 0.0020(10) -0.0016(10) 0.0016(9)
O3D 0.0394(14) 0.0281(14) 0.0254(14) -0.0011(11) 0.0002(11) 0.0063(11)
O4D 0.0610(19) 0.0221(14) 0.0330(16) 0.0008(11) 0.0118(13) -0.0081(12)
C1A 0.0257(17) 0.0246(17) 0.0221(17) 0.0009(14) 0.0012(13) 0.0035(13)
C2A 0.0222(16) 0.0182(16) 0.0255(18) 0.0019(13) 0.0023(12) 0.0027(12)
C3A 0.0194(16) 0.0198(16) 0.0314(19) -0.0017(14) -0.0010(13) -0.0002(12)
C4A 0.0264(17) 0.0183(16) 0.0250(18) 0.0016(13) -0.0019(13) 0.0052(12)
C5A 0.0235(16) 0.0180(16) 0.0262(18) 0.0026(13) 0.0018(13) 0.0021(12)
C6A 0.0203(15) 0.0212(16) 0.0227(17) -0.0029(13) 0.0019(12) 0.0024(12)
C7A 0.0312(18) 0.0205(17) 0.0268(19) 0.0038(14) -0.0050(14) 0.0028(13)
C8A 0.037(2) 0.031(2) 0.030(2) -0.0015(16) -0.0071(15) 0.0061(15)
C9A 0.0321(19) 0.038(2) 0.0248(19) 0.0051(16) 0.0003(14) 0.0081(15)
C10A 0.035(2) 0.037(2) 0.046(3) -0.0032(19) -0.0180(18) 0.0044(16)
C11A 0.052(3) 0.065(3) 0.055(3) -0.025(3) -0.018(2) 0.001(2)
C12A 0.0215(16) 0.0236(17) 0.0288(19) 0.0058(14) 0.0015(13) -0.0008(12)
C13A 0.032(2) 0.032(2) 0.033(2) 0.0064(16) 0.0087(15) 0.0024(15)
C14A 0.039(5) 0.044(5) 0.040(5) 0.005(4) 0.021(4) 0.007(4)
C15A 0.042(6) 0.077(8) 0.099(10) -0.017(7) 0.022(6) 0.015(5)
C13E 0.032(2) 0.032(2) 0.033(2) 0.0064(16) 0.0087(15) 0.0024(15)
C14E 0.061(6) 0.046(5) 0.037(5) 0.011(4) 0.014(4) -0.019(4)
C15E 0.112(10) 0.064(8) 0.052(7) 0.014(6) 0.034(7) -0.013(7)
C1B 0.0250(17) 0.0218(17) 0.0249(18) 0.0030(14) 0.0012(13) -0.0029(12)
C2B 0.0242(17) 0.0165(16) 0.0282(19) 0.0073(13) 0.0010(13) -0.0039(12)
C3B 0.0273(17) 0.0118(15) 0.0307(19) 0.0024(13) 0.0027(13) 0.0002(12)
C4B 0.0274(17) 0.0188(16) 0.0275(19) 0.0052(14) -0.0007(13) -0.0053(12)
C5B 0.0217(16) 0.0190(16) 0.0308(19) 0.0091(14) -0.0025(13) -0.0041(12)
C6B 0.0208(16) 0.0183(16) 0.0298(19) 0.0050(14) 0.0031(13) -0.0027(12)
C7B 0.0291(18) 0.0236(18) 0.032(2) 0.0007(15) 0.0018(14) -0.0065(13)
C8B 0.045(2) 0.034(2) 0.027(2) -0.0058(17) -0.0014(16) -0.0084(17)
C9B 0.038(2) 0.028(2) 0.053(3) -0.0073(19) -0.0003(18) -0.0077(16)
C10B 0.038(2) 0.0236(18) 0.032(2) -0.0044(15) 0.0022(15) 0.0015(15)
C11B 0.051(3) 0.038(2) 0.053(3) -0.009(2) 0.008(2) 0.005(2)
C12B 0.0248(17) 0.0196(16) 0.0261(18) 0.0074(14) 0.0017(13) 0.0009(12)
C13B 0.034(2) 0.031(2) 0.029(2) 0.0134(16) 0.0066(15) 0.0041(15)
C14B 0.058(6) 0.029(4) 0.042(5) 0.009(4) 0.011(4) -0.011(4)
C15B 0.084(8) 0.063(7) 0.038(5) 0.023(5) 0.021(5) -0.014(5)
C13F 0.034(2) 0.031(2) 0.029(2) 0.0134(16) 0.0066(15) 0.0041(15)
C14F 0.039(4) 0.040(5) 0.038(5) 0.012(4) 0.000(3) 0.010(3)
C15F 0.056(5) 0.054(6) 0.031(5) 0.020(4) -0.002(4) 0.017(4)
C1C 0.0245(16) 0.0220(17) 0.0169(16) 0.0039(13) 0.0005(12) 0.0023(12)
C2C 0.0238(16) 0.0197(16) 0.0185(16) 0.0023(13) -0.0013(12) 0.0045(12)
C3C 0.0231(16) 0.0221(17) 0.0218(17) 0.0057(13) -0.0006(12) -0.0010(12)
C4C 0.0271(17) 0.0230(17) 0.0224(18) 0.0038(14) 0.0002(13) 0.0042(13)
C5C 0.0258(16) 0.0159(15) 0.0250(18) -0.0001(13) -0.0035(13) 0.0045(12)
C6C 0.0222(16) 0.0191(16) 0.0228(17) 0.0050(13) -0.0043(12) 0.0012(12)
C7C 0.0327(19) 0.0279(19) 0.030(2) -0.0010(15) 0.0074(15) 0.0038(14)
C8C 0.053(3) 0.054(3) 0.054(3) 0.004(2) 0.012(2) 0.010(2)
C9C 0.051(3) 0.062(4) 0.149(7) -0.038(4) -0.029(4) 0.013(3)
O5C 0.119(5) 0.075(4) 0.117(6) -0.050(4) -0.073(5) 0.062(4)
C9G 0.051(3) 0.062(4) 0.149(7) -0.038(4) -0.029(4) 0.013(3)
C10C 0.036(2) 0.037(2) 0.045(3) 0.0033(19) 0.0148(17) -0.0053(16)
C11C 0.044(3) 0.049(3) 0.066(3) 0.008(2) 0.023(2) 0.008(2)
C12C 0.0249(16) 0.0211(16) 0.0213(17) 0.0005(13) -0.0002(12) -0.0009(12)
C13C 0.0316(18) 0.0277(19) 0.0198(17) -0.0001(14) -0.0015(13) 0.0002(14)
C14C 0.048(2) 0.029(2) 0.0223(19) 0.0062(15) -0.0039(16) 0.0002(16)
C15C 0.044(2) 0.037(2) 0.050(3) 0.007(2) -0.011(2) 0.0085(18)
C1D 0.0251(16) 0.0222(17) 0.0207(17) 0.0000(13) -0.0007(12) -0.0007(12)
C2D 0.0229(16) 0.0198(16) 0.0190(16) -0.0027(13) -0.0022(12) 0.0003(12)
C3D 0.0282(17) 0.0166(16) 0.0221(17) -0.0004(13) -0.0019(13) -0.0012(12)
C4D 0.0299(18) 0.0185(16) 0.0219(17) -0.0019(13) -0.0011(13) -0.0021(13)
C5D 0.0239(16) 0.0203(17) 0.0261(18) -0.0038(14) 0.0014(13) -0.0013(12)
C6D 0.0241(16) 0.0199(16) 0.0222(17) -0.0011(13) -0.0031(12) -0.0005(12)
C7D 0.0302(18) 0.0203(17) 0.0262(19) 0.0029(14) 0.0037(13) -0.0011(13)
C8D 0.072(3) 0.027(2) 0.064(3) 0.011(2) -0.012(3) -0.008(2)
C9D 0.121(5) 0.029(3) 0.079(4) 0.002(3) 0.045(4) -0.007(3)
O5D 0.276(18) 0.175(13) 0.133(11) 0.090(10) -0.131(12) -0.168(14)
C9H 0.121(5) 0.029(3) 0.079(4) 0.002(3) 0.045(4) -0.007(3)
O5H 0.187(11) 0.126(9) 0.146(10) 0.104(8) 0.124(9) 0.118(9)
C10D 0.0319(19) 0.030(2) 0.039(2) 0.0168(17) -0.0001(16) 0.0025(15)
C11D 0.069(3) 0.027(2) 0.084(4) 0.019(2) 0.027(3) 0.015(2)
C12D 0.0242(16) 0.0199(16) 0.0232(18) -0.0023(13) -0.0002(13) 0.0018(12)
C13D 0.0329(19) 0.032(2) 0.0207(18) -0.0036(15) 0.0013(14) 0.0025(15)
C14D 0.038(2) 0.083(4) 0.034(2) -0.007(2) 0.0108(18) 0.007(2)
C15D 0.065(5) 0.306(15) 0.068(5) -0.008(7) 0.029(4) 0.015(7)
N1S 0.0374(18) 0.0372(19) 0.0316(19) 0.0073(15) -0.0018(14) -0.0016(14)
C1S 0.0313(19) 0.0275(19) 0.035(2) 0.0054(16) 0.0006(15) 0.0014(14)
C2S 0.054(3) 0.038(2) 0.030(2) 0.0085(18) 0.0016(18) 0.0037(19)
N2S 0.101(4) 0.066(4) 0.086(4) -0.001(3) 0.004(3) 0.016(3)
C3S 0.070(4) 0.053(3) 0.054(3) 0.017(3) 0.001(3) -0.001(3)
C4S 0.067(4) 0.067(4) 0.061(4) 0.026(3) 0.009(3) 0.013(3)
N3S 0.123(6) 0.128(7) 0.108(6) -0.008(5) 0.028(5) -0.033(5)
C5S 0.084(5) 0.112(7) 0.073(5) -0.007(5) 0.029(4) 0.006(5)
C6S 0.150(8) 0.110(7) 0.111(7) 0.036(6) 0.071(6) 0.052(6)
N4S 0.063(3) 0.056(3) 0.040(2) 0.003(2) 0.008(2) 0.003(2)
C7S 0.040(3) 0.106(5) 0.060(4) 0.016(4) 0.003(2) 0.008(3)
C8S 0.088(6) 0.316(16) 0.070(6) -0.023(8) 0.018(4) 0.058(8)

loop_
_atom_type_symbol
_atom_type_description
_atom_type_scat_dispersion_real
_atom_type_scat_dispersion_imag
_atom_type_scat_source
C C 0.0033 0.0016 'International Tables Vol C Tables 4.2.6.8 and 6.1.1.4'
H H 0.0000 0.0000 'International Tables Vol C Tables 4.2.6.8 and 6.1.1.4'
O O 0.0106 0.0060 'International Tables Vol C Tables 4.2.6.8 and 6.1.1.4'
P P 0.1023 0.0942 'International Tables Vol C Tables 4.2.6.8 and 6.1.1.4'
La La -0.2871 2.4523 'International Tables Vol C Tables 4.2.6.8 and 6.1.1.4'
Cl Cl 0.1484 0.1585 'International Tables Vol C Tables 4.2.6.8 and 6.1.1.4'
N N 0.0061 0.0033 'International Tables Vol C Tables 4.2.6.8 and 6.1.1.4'

loop_
_geom_angle_atom_site_label_1
_geom_angle_atom_site_label_2
_geom_angle_atom_site_label_3
_geom_angle
O6W La1 O7W 78.47(11)
O6W La1 O5W 86.95(9)
O7W La1 O5W 137.50(11)
O6W La1 O4W 139.26(10)
O7W La1 O4W 90.35(11)
O5W La1 O4W 75.18(10)
O6W La1 O2W 136.77(10)
O7W La1 O2W 138.38(11)
O5W La1 O2W 76.40(10)
O4W La1 O2W 74.43(10)
O6W La1 O5A 76.62(9)
O7W La1 O5A 76.52(10)
O5W La1 O5A 138.38(8)
O4W La1 O5A 138.88(9)
O2W La1 O5A 89.82(9)
O6W La1 O1W 136.01(9)
O7W La1 O1W 69.49(11)
O5W La1 O1W 136.95(9)
O4W La1 O1W 71.56(9)
O2W La1 O1W 68.97(10)
O5A La1 O1W 67.34(8)
O6W La1 O3W 69.53(9)
O7W La1 O3W 136.87(10)
O5W La1 O3W 69.80(8)
O4W La1 O3W 132.71(9)
O2W La1 O3W 67.30(10)
O5A La1 O3W 68.65(8)
O1W La1 O3W 116.33(9)
O6W La1 N1S 72.16(10)
O7W La1 N1S 67.51(11)
O5W La1 N1S 70.03(9)
O4W La1 N1S 67.38(10)
O2W La1 N1S 134.05(10)
O5A La1 N1S 135.98(9)
O1W La1 N1S 118.80(10)
O3W La1 N1S 124.86(10)
La1 O1W H2W 122.1
La1 O1W H1W 134.3
H2W O1W H1W 98.2
La1 O2W H3W 124(3)
La1 O2W H4W 121(4)
H3W O2W H4W 102(4)
La1 O3W H6W 109.8
La1 O3W H5W 110.0
H6W O3W H5W 108.8
La1 O4W H7W 133(3)
La1 O4W H8W 127(5)
H7W O4W H8W 98(6)
La1 O5W H9W 109.7
La1 O5W H10W 109.3
H9W O5W H10W 109.4
La1 O6W H11W 109.5
La1 O6W H12W 109.3
H11W O6W H12W 109.4
La1 O7W H13W 126(5)
La1 O7W H14W 125(4)
H13W O7W H14W 109(6)
H15W O8W H16W 108.69(19)
H18W O9W H17W 108.67(19)
H19W O10W H20W 108.67(19)
O3A P1A O2A 112.62(15)
O3A P1A O1A 112.80(15)
O2A P1A O1A 106.80(14)
O3A P1A C10A 119.7(2)
O2A P1A C10A 101.96(18)
O1A P1A C10A 101.56(17)
O3B P1B O2B 112.56(15)
O3B P1B O1B 113.33(15)
O2B P1B O1B 106.31(14)
O3B P1B C10B 118.58(18)
O2B P1B C10B 103.10(16)
O1B P1B C10B 101.56(16)
O3C P1C O1C 112.85(14)
O3C P1C O2C 112.93(15)
O1C P1C O2C 105.69(14)
O3C P1C C10C 117.7(2)
O1C P1C C10C 103.84(18)
O2C P1C C10C 102.50(17)
O3D P1D O1D 113.03(14)
O3D P1D O2D 112.51(15)
O1D P1D O2D 104.89(14)
O3D P1D C10D 118.11(18)
O1D P1D C10D 103.11(17)
O2D P1D C10D 103.84(16)
C3A O1A P1A 124.3(2)
C5B O2A P1A 122.8(2)
C7A O4A C8A 113.4(3)
C9A O5A La1 132.0(2)
C9A O5A H5OA 107(4)
La1 O5A H5OA 120(4)
C3B O1B P1B 122.4(2)
C5C O2B P1B 122.8(2)
C8B O4B C7B 111.0(3)
C9B O5B H5OB 109.5
C3C O1C P1C 120.6(2)
C5D O2C P1C 117.6(2)
C8C O4C C7C 112.3(3)
C3D O1D P1D 118.5(2)
C5A O2D P1D 121.6(2)
C8D O4D C7D 110.9(3)
C2A C1A C6A 123.3(3)
C2A C1A H1A 118.3
C6A C1A H1A 118.3
C3A C2A C1A 116.8(3)
C3A C2A C12A 121.1(3)
C1A C2A C12A 122.1(3)
C2A C3A C4A 123.9(3)
C2A C3A O1A 119.2(3)
C4A C3A O1A 116.8(3)
C5A C4A C3A 115.4(3)
C5A C4A C7A 122.4(3)
C3A C4A C7A 122.2(3)
C4A C5A C6A 124.0(3)
C4A C5A O2D 117.3(3)
C6A C5A O2D 118.7(3)
C1A C6A C5A 116.5(3)
C1A C6A C12D 122.5(3)
C5A C6A C12D 121.0(3)
O4A C7A C4A 113.6(3)
O4A C7A H7B 108.9
C4A C7A H7B 108.9
O4A C7A H7A 108.9
C4A C7A H7A 108.9
H7B C7A H7A 107.7
O4A C8A C9A 109.0(3)
O4A C8A H8B 109.9
C9A C8A H8B 109.9
O4A C8A H8A 109.9
C9A C8A H8A 109.9
H8B C8A H8A 108.3
O5A C9A C8A 112.3(3)
O5A C9A H9A 109.2
C8A C9A H9A 109.2
O5A C9A H9B 109.2
C8A C9A H9B 109.2
H9A C9A H9B 107.9
C11A C10A P1A 112.4(3)
C11A C10A H10A 109.1
P1A C10A H10A 109.1
C11A C10A H10B 109.1
P1A C10A H10B 109.1
H10A C10A H10B 107.9
C10A C11A H11A 109.5
C10A C11A H11B 109.5
H11A C11A H11B 109.5
C10A C11A H11C 109.5
H11A C11A H11C 109.5
H11B C11A H11C 109.5
C2A C12A C6B 108.3(3)
C2A C12A C13A 113.9(3)
C6B C12A C13A 113.2(3)
C2A C12A C13E 113.9(3)
C6B C12A C13E 113.2(3)
C2A C12A H12A 107.0
C6B C12A H12A 107.0
C13E C12A H12A 107.0
C14A C13A C12A 112.2(5)
C14A C13A H13A 109.2
C12A C13A H13A 109.2
C14A C13A H13B 109.2
C12A C13A H13B 109.2
H13A C13A H13B 107.9
C13A C14A C15A 117.0(7)
C13A C14A H14A 108.0
C15A C14A H14A 108.0
C13A C14A H14B 108.0
C15A C14A H14B 108.0
H14A C14A H14B 107.3
C14A C15A H15A 109.5
C14A C15A H15B 109.5
H15A C15A H15B 109.5
C14A C15A H15C 109.5
H15A C15A H15C 109.5
H15B C15A H15C 109.5
C14E C13E C12A 116.8(5)
C14E C13E H13C 108.1
C12A C13E H13C 108.1
C14E C13E H13D 108.1
C12A C13E H13D 108.1
H13C C13E H13D 107.3
C13E C14E C15E 114.8(8)
C13E C14E H14C 108.6
C15E C14E H14C 108.6
C13E C14E H14D 108.6
C15E C14E H14D 108.6
H14C C14E H14D 107.5
C14E C15E H15D 109.5
C14E C15E H15E 109.5
H15D C15E H15E 109.5
C14E C15E H15F 109.5
H15D C15E H15F 109.5
H15E C15E H15F 109.5
C2B C1B C6B 122.4(3)
C2B C1B H1B 118.8
C6B C1B H1B 118.8
C3B C2B C1B 117.0(3)
C3B C2B C12B 120.8(3)
C1B C2B C12B 122.2(3)
C2B C3B C4B 123.7(3)
C2B C3B O1B 118.6(3)
C4B C3B O1B 117.6(3)
C5B C4B C3B 116.0(3)
C5B C4B C7B 121.5(3)
C3B C4B C7B 122.5(3)
C6B C5B C4B 123.9(3)
C6B C5B O2A 118.4(3)
C4B C5B O2A 117.7(3)
C5B C6B C1B 117.0(3)
C5B C6B C12A 120.5(3)
C1B C6B C12A 122.5(3)
O4B C7B C4B 106.9(3)
O4B C7B H7C 110.3
C4B C7B H7C 110.3
O4B C7B H7D 110.3
C4B C7B H7D 110.3
H7C C7B H7D 108.6
O4B C8B C9B 109.0(3)
O4B C8B H8C 109.9
C9B C8B H8C 109.9
O4B C8B H8D 109.9
C9B C8B H8D 109.9
H8C C8B H8D 108.3
O5B C9B C8B 112.3(3)
O5B C9B H9C 109.2
C8B C9B H9C 109.2
O5B C9B H9D 109.2
C8B C9B H9D 109.2
H9C C9B H9D 107.9
C11B C10B P1B 114.7(3)
C11B C10B H10C 108.6
P1B C10B H10C 108.6
C11B C10B H10D 108.6
P1B C10B H10D 108.6
H10C C10B H10D 107.6
C10B C11B H11D 109.5
C10B C11B H11E 109.5
H11D C11B H11E 109.5
C10B C11B H11F 109.5
H11D C11B H11F 109.5
H11E C11B H11F 109.5
C2B C12B C6C 108.7(3)
C2B C12B C13B 113.1(3)
C6C C12B C13B 113.6(3)
C2B C12B C13F 113.1(3)
C6C C12B C13F 113.6(3)
C2B C12B H12B 107.0
C6C C12B H12B 107.0
C13F C12B H12B 107.0
C14B C13B C12B 117.4(5)
C14B C13B H13E 107.9
C12B C13B H13E 107.9
C14B C13B H13F 107.9
C12B C13B H13F 107.9
H13E C13B H13F 107.2
C13B C14B C15B 115.1(7)
C13B C14B H14E 108.5
C15B C14B H14E 108.5
C13B C14B H14F 108.5
C15B C14B H14F 108.5
H14E C14B H14F 107.5
C14B C15B H15G 109.5
C14B C15B H15H 109.5
H15G C15B H15H 109.5
C14B C15B H15I 109.5
H15G C15B H15I 109.5
H15H C15B H15I 109.5
C14F C13F C12B 114.4(4)
C14F C13F H13G 108.7
C12B C13F H13G 108.7
C14F C13F H13H 108.7
C12B C13F H13H 108.7
H13G C13F H13H 107.6
C13F C14F C15F 111.3(7)
C13F C14F H14G 109.4
C15F C14F H14G 109.4
C13F C14F H14H 109.4
C15F C14F H14H 109.4
H14G C14F H14H 108.0
C14F C15F H15J 109.5
C14F C15F H15K 109.5
H15J C15F H15K 109.5
C14F C15F H15L 109.5
H15J C15F H15L 109.5
H15K C15F H15L 109.5
C2C C1C C6C 122.9(3)
C2C C1C H1C 118.6
C6C C1C H1C 118.6
C1C C2C C3C 116.9(3)
C1C C2C C12C 122.6(3)
C3C C2C C12C 120.5(3)
C4C C3C C2C 123.6(3)
C4C C3C O1C 117.5(3)
C2C C3C O1C 118.9(3)
C3C C4C C5C 116.3(3)
C3C C4C C7C 120.4(3)
C5C C4C C7C 123.3(3)
C4C C5C C6C 123.1(3)
C4C C5C O2B 117.9(3)
C6C C5C O2B 118.9(3)
C1C C6C C5C 117.2(3)
C1C C6C C12B 122.0(3)
C5C C6C C12B 120.9(3)
O4C C7C C4C 113.8(3)
O4C C7C H7E 108.8
C4C C7C H7E 108.8
O4C C7C H7F 108.8
C4C C7C H7F 108.8
H7E C7C H7F 107.7
O4C C8C C9G 109.7(5)
O4C C8C C9C 109.7(5)
O4C C8C H8F 109.7
C9G C8C H8F 109.7
O4C C8C H8G 109.7
C9G C8C H8G 109.7
H8F C8C H8G 108.2
O5C C9C C8C 111.2(7)
O5C C9C H9E 109.4
C8C C9C H9E 109.4
O5C C9C H9F 109.4
C8C C9C H9F 109.4
H9E C9C H9F 108.0
C9C O5C H5C 109.5
O5G C9G C8C 103.8(12)
O5G C9G H9G 111.0
C8C C9G H9G 111.0
O5G C9G H9H 111.0
C8C C9G H9H 111.0
H9G C9G H9H 109.0
C9G O5G H5G 109.5
C11C C10C P1C 112.9(3)
C11C C10C H10E 109.0
P1C C10C H10E 109.0
C11C C10C H10F 109.0
P1C C10C H10F 109.0
H10E C10C H10F 107.8
C10C C11C H11G 109.5
C10C C11C H11H 109.5
H11G C11C H11H 109.5
C10C C11C H11I 109.5
H11G C11C H11I 109.5
H11H C11C H11I 109.5
C2C C12C C6D 109.7(3)
C2C C12C C13C 113.6(3)
C6D C12C C13C 112.4(3)
C2C C12C H12C 106.9
C6D C12C H12C 106.9
C13C C12C H12C 106.9
C14C C13C C12C 114.0(3)
C14C C13C H13I 108.8
C12C C13C H13I 108.8
C14C C13C H13J 108.8
C12C C13C H13J 108.8
H13I C13C H13J 107.6
C15C C14C C13C 115.2(3)
C15C C14C H14I 108.5
C13C C14C H14I 108.5
C15C C14C H14J 108.5
C13C C14C H14J 108.5
H14I C14C H14J 107.5
C14C C15C H15M 109.5
C14C C15C H15N 109.5
H15M C15C H15N 109.5
C14C C15C H15O 109.5
H15M C15C H15O 109.5
H15N C15C H15O 109.5
C2D C1D C6D 122.6(3)
C2D C1D H1D 118.7
C6D C1D H1D 118.7
C1D C2D C3D 116.7(3)
C1D C2D C12D 122.5(3)
C3D C2D C12D 120.8(3)
C4D C3D C2D 124.0(3)
C4D C3D O1D 116.9(3)
C2D C3D O1D 119.1(3)
C5D C4D C3D 116.1(3)
C5D C4D C7D 123.7(3)
C3D C4D C7D 120.2(3)
C4D C5D C6D 123.3(3)
C4D C5D O2C 117.6(3)
C6D C5D O2C 119.0(3)
C1D C6D C5D 117.2(3)
C1D C6D C12C 122.7(3)
C5D C6D C12C 120.1(3)
O4D C7D C4D 107.0(3)
O4D C7D H7G 110.3
C4D C7D H7G 110.3
O4D C7D H7H 110.3
C4D C7D H7H 110.3
H7G C7D H7H 108.6
O4D C8D C9H 107.8(4)
O4D C8D C9D 107.8(4)
O4D C8D H8I 110.1
C9H C8D H8I 110.1
O4D C8D H8H 110.1
C9H C8D H8H 110.1
H8I C8D H8H 108.5
O5D C9D C8D 111.95(10)
O5D C9D H9I 109.2
C8D C9D H9I 109.2
O5D C9D H9L 109.2
C8D C9D H9L 109.2
H9I C9D H9L 107.9
C9D O5D H5D 111.1(7)
O5H C9H C8D 111.85(10)
O5H C9H H9M 109.2
C8D C9H H9M 109.2
O5H C9H H9N 109.2
C8D C9H H9N 109.2
H9M C9H H9N 107.9
C9H O5H H5H 108.6(6)
C11D C10D P1D 115.6(3)
C11D C10D H10G 108.4
P1D C10D H10G 108.4
C11D C10D H10H 108.4
P1D C10D H10H 108.4
H10G C10D H10H 107.4
C10D C11D H11J 109.5
C10D C11D H11K 109.5
H11J C11D H11K 109.5
C10D C11D H11L 109.5
H11J C11D H11L 109.5
H11K C11D H11L 109.5
C6A C12D C2D 109.9(3)
C6A C12D C13D 113.6(3)
C2D C12D C13D 111.8(3)
C6A C12D H12D 107.1
C2D C12D H12D 107.1
C13D C12D H12D 107.1
C14D C13D C12D 113.4(3)
C14D C13D H13K 108.9
C12D C13D H13K 108.9
C14D C13D H13L 108.9
C12D C13D H13L 108.9
H13K C13D H13L 107.7
C15D C14D C13D 109.7(5)
C15D C14D H14K 109.7
C13D C14D H14K 109.7
C15D C14D H14L 109.7
C13D C14D H14L 109.7
H14K C14D H14L 108.2
C14D C15D H15P 109.5
C14D C15D H15Q 109.5
H15P C15D H15Q 109.5
C14D C15D H15R 109.5
H15P C15D H15R 109.5
H15Q C15D H15R 109.5
C1S N1S La1 165.4(3)
N1S C1S C2S 178.5(4)
C1S C2S H2SA 109.5
C1S C2S H2SB 109.5
H2SA C2S H2SB 109.5
C1S C2S H2SC 109.5
H2SA C2S H2SC 109.5
H2SB C2S H2SC 109.5
N2S C3S C4S 179.5(7)
C3S C4S H4SA 109.5
C3S C4S H4SB 109.5
H4SA C4S H4SB 109.5
C3S C4S H4SC 109.5
H4SA C4S H4SC 109.5
H4SB C4S H4SC 109.5
N3S C5S C6S 177.7(11)
C5S C6S H6SA 109.5
C5S C6S H6SB 109.5
H6SA C6S H6SB 109.5
C5S C6S H6SC 109.5
H6SA C6S H6SC 109.5
H6SB C6S H6SC 109.5
N4S C7S C8S 176.3(9)
C7S C8S H8SA 109.5
C7S C8S H8SB 109.5
H8SA C8S H8SB 109.5
C7S C8S H8SC 109.5
H8SA C8S H8SC 109.5
H8SB C8S H8SC 109.5

loop_
_geom_bond_atom_site_label_1
_geom_bond_atom_site_label_2
_geom_bond_distance
La1 O6W 2.511(3)
La1 O7W 2.513(3)
La1 O5W 2.522(2)
La1 O4W 2.529(3)
La1 O2W 2.529(3)
La1 O5A 2.537(2)
La1 O1W 2.542(3)
La1 O3W 2.632(3)
La1 N1S 2.732(3)
O1W H2W 0.8535
O1W H1W 0.8491
O2W H3W 0.98(5)
O2W H4W 0.76(5)
O3W H6W 0.8830
O3W H5W 0.8832
O4W H7W 0.98(6)
O4W H8W 0.77(7)
O5W H9W 0.8717
O5W H10W 0.8719
O6W H11W 0.8710
O6W H12W 0.8709
O7W H13W 0.66(6)
O7W H14W 0.81(5)
O8W H15W 0.8000(11)
O8W H16W 0.8000(10)
O9W H18W 0.8001(11)
O9W H17W 0.8000(10)
O10W H19W 0.8000(10)
O10W H20W 0.8000(11)
P1A O3A 1.467(3)
P1A O2A 1.588(3)
P1A O1A 1.591(3)
P1A C10A 1.774(4)
P1B O3B 1.464(3)
P1B O2B 1.591(3)
P1B O1B 1.592(3)
P1B C10B 1.776(4)
P1C O3C 1.470(3)
P1C O1C 1.591(3)
P1C O2C 1.598(3)
P1C C10C 1.761(4)
P1D O3D 1.467(3)
P1D O1D 1.597(2)
P1D O2D 1.599(3)
P1D C10D 1.767(4)
O1A C3A 1.409(4)
O2A C5B 1.407(4)
O4A C7A 1.422(4)
O4A C8A 1.424(5)
O5A C9A 1.428(4)
O5A H5OA 0.79(5)
O1B C3B 1.409(4)
O2B C5C 1.411(4)
O4B C8B 1.408(5)
O4B C7B 1.423(4)
O5B C9B 1.424(5)
O5B H5OB 0.8400
O1C C3C 1.409(4)
O2C C5D 1.409(4)
O4C C8C 1.395(6)
O4C C7C 1.408(5)
O1D C3D 1.417(4)
O2D C5A 1.407(4)
O4D C8D 1.396(5)
O4D C7D 1.424(4)
C1A C2A 1.387(5)
C1A C6A 1.391(5)
C1A H1A 0.9500
C2A C3A 1.387(5)
C2A C12A 1.518(5)
C3A C4A 1.406(5)
C4A C5A 1.390(5)
C4A C7A 1.509(5)
C5A C6A 1.399(5)
C6A C12D 1.516(4)
C7A H7B 0.9900
C7A H7A 0.9900
C8A C9A 1.499(5)
C8A H8B 0.9900
C8A H8A 0.9900
C9A H9A 0.9900
C9A H9B 0.9900
C10A C11A 1.511(6)
C10A H10A 0.9900
C10A H10B 0.9900
C11A H11A 0.9800
C11A H11B 0.9800
C11A H11C 0.9800
C12A C6B 1.526(5)
C12A C13A 1.531(5)
C12A C13E 1.531(5)
C12A H12A 1.0000
C13A C14A 1.485(8)
C13A H13A 0.9900
C13A H13B 0.9900
C14A C15A 1.493(14)
C14A H14A 0.9900
C14A H14B 0.9900
C15A H15A 0.9800
C15A H15B 0.9800
C15A H15C 0.9800
C13E C14E 1.469(9)
C13E H13C 0.9900
C13E H13D 0.9900
C14E C15E 1.577(14)
C14E H14C 0.9900
C14E H14D 0.9900
C15E H15D 0.9800
C15E H15E 0.9800
C15E H15F 0.9800
C1B C2B 1.395(5)
C1B C6B 1.396(5)
C1B H1B 0.9500
C2B C3B 1.388(5)
C2B C12B 1.520(5)
C3B C4B 1.397(5)
C4B C5B 1.388(5)
C4B C7B 1.493(5)
C5B C6B 1.388(5)
C7B H7C 0.9900
C7B H7D 0.9900
C8B C9B 1.498(5)
C8B H8C 0.9900
C8B H8D 0.9900
C9B H9C 0.9900
C9B H9D 0.9900
C10B C11B 1.521(6)
C10B H10C 0.9900
C10B H10D 0.9900
C11B H11D 0.9800
C11B H11E 0.9800
C11B H11F 0.9800
C12B C6C 1.525(4)
C12B C13B 1.531(5)
C12B C13F 1.531(5)
C12B H12B 1.0000
C13B C14B 1.450(8)
C13B H13E 0.9900
C13B H13F 0.9900
C14B C15B 1.520(12)
C14B H14E 0.9900
C14B H14F 0.9900
C15B H15G 0.9800
C15B H15H 0.9800
C15B H15I 0.9800
C13F C14F 1.486(8)
C13F H13G 0.9900
C13F H13H 0.9900
C14F C15F 1.502(12)
C14F H14G 0.9900
C14F H14H 0.9900
C15F H15J 0.9800
C15F H15K 0.9800
C15F H15L 0.9800
C1C C2C 1.388(4)
C1C C6C 1.391(5)
C1C H1C 0.9500
C2C C3C 1.394(5)
C2C C12C 1.520(5)
C3C C4C 1.391(5)
C4C C5C 1.393(5)
C4C C7C 1.517(5)
C5C C6C 1.396(5)
C7C H7E 0.9900
C7C H7F 0.9900
C8C C9G 1.488(7)
C8C C9C 1.488(7)
C8C H8F 0.9900
C8C H8G 0.9900
C9C O5C 1.411(10)
C9C H9E 0.9900
C9C H9F 0.9900
O5C H5C 0.8400
C9G O5G 1.45(3)
C9G H9G 0.9900
C9G H9H 0.9900
O5G H5G 0.8400
C10C C11C 1.500(6)
C10C H10E 0.9900
C10C H10F 0.9900
C11C H11G 0.9800
C11C H11H 0.9800
C11C H11I 0.9800
C12C C6D 1.526(5)
C12C C13C 1.538(5)
C12C H12C 1.0000
C13C C14C 1.526(5)
C13C H13I 0.9900
C13C H13J 0.9900
C14C C15C 1.504(6)
C14C H14I 0.9900
C14C H14J 0.9900
C15C H15M 0.9800
C15C H15N 0.9800
C15C H15O 0.9800
C1D C2D 1.386(5)
C1D C6D 1.391(5)
C1D H1D 0.9500
C2D C3D 1.392(5)
C2D C12D 1.523(5)
C3D C4D 1.387(5)
C4D C5D 1.384(5)
C4D C7D 1.505(5)
C5D C6D 1.395(5)
C7D H7G 0.9900
C7D H7H 0.9900
C8D C9H 1.5011(7)
C8D C9D 1.5011(7)
C8D H8I 0.9900
C8D H8H 0.9900
C9D O5D 1.4520(10)
C9D H9I 0.9900
C9D H9L 0.9900
O5D H5D 0.871(10)
C9H O5H 1.4527(10)
C9H H9M 0.9900
C9H H9N 0.9900
O5H H5H 0.814(8)
C10D C11D 1.511(6)
C10D H10G 0.9900
C10D H10H 0.9900
C11D H11J 0.9800
C11D H11K 0.9800
C11D H11L 0.9800
C12D C13D 1.539(5)
C12D H12D 1.0000
C13D C14D 1.528(5)
C13D H13K 0.9900
C13D H13L 0.9900
C14D C15D 1.512(9)
C14D H14K 0.9900
C14D H14L 0.9900
C15D H15P 0.9800
C15D H15Q 0.9800
C15D H15R 0.9800
N1S C1S 1.141(5)
C1S C2S 1.440(6)
C2S H2SA 0.9800
C2S H2SB 0.9800
C2S H2SC 0.9800
N2S C3S 1.148(8)
C3S C4S 1.438(8)
C4S H4SA 0.9800
C4S H4SB 0.9800
C4S H4SC 0.9800
N3S C5S 1.151(10)
C5S C6S 1.431(11)
C6S H6SA 0.9800
C6S H6SB 0.9800
C6S H6SC 0.9800
N4S C7S 1.081(7)
C7S C8S 1.516(10)
C8S H8SA 0.9800
C8S H8SB 0.9800
C8S H8SC 0.9800
